data_7048512
loop_
_publ_author_name
'Caron, Elise'
'Brown, Christopher M.'
'Hean, Duane'
'Wolf, Michael O.'

_publ_section_title
;
 Variable oxidation state sulfur-bridged bithiazole ligands tune the
 electronic properties of ruthenium(ii) and copper(i) complexes.
;
_journal_issue 4
_journal_name_full 'Dalton transactions (Cambridge, England : 2003)'
_journal_page_first 1263
_journal_page_last 1274
_journal_paper_doi 10.1039/c8dt04588g
_journal_volume 48
_journal_year 2019
_chemical_formula_moiety 'C18 H12 N6 Ru S9, 2(F6 P), 2(C H2 Cl2)'
_chemical_formula_sum 'C20 H16 Cl4 F12 N6 P2 Ru S9'
_chemical_formula_weight 1161.74
_space_group_crystal_system monoclinic
_space_group_IT_number 14
_space_group_name_Hall '-P 2ybc'
_space_group_name_H-M_alt 'P 1 21/c 1'
_symmetry_space_group_name_Hall '-P 2ybc'
_symmetry_space_group_name_H-M 'P 1 21/c 1'
_atom_sites_solution_hydrogens geom
_atom_sites_solution_primary direct
_audit_creation_date 2018-08-07
_audit_creation_method
;
Olex2 1.2
(compiled 2018.05.29 svn.r3508 for OlexSys, GUI svn.r5506)
;
_audit_update_record
;
2018-08-20 deposited with the CCDC.
2018-12-14 downloaded from the CCDC.
;
_cell_angle_alpha 90
_cell_angle_beta 110.755(5)
_cell_angle_gamma 90
_cell_formula_units_Z 4
_cell_length_a 20.740(2)
_cell_length_b 11.2518(11)
_cell_length_c 19.1696(19)
_cell_measurement_reflns_used 8705
_cell_measurement_temperature 100.15
_cell_measurement_theta_max 26.31
_cell_measurement_theta_min 2.49
_cell_volume 4183.2(7)
_computing_cell_refinement 'SAINT v8.37A (Bruker, 2015)'
_computing_data_reduction 'SAINT v8.37A (Bruker, 2015)'
_computing_molecular_graphics 'Olex2 (Dolomanov et al., 2009)'
_computing_publication_material 'Olex2 (Dolomanov et al., 2009)'
_computing_structure_refinement 'ShelXL (Sheldrick, 2015)'
_computing_structure_solution 'ShelXS (Sheldrick, 2008)'
_diffrn_ambient_temperature 100.15
_diffrn_measured_fraction_theta_full 0.994
_diffrn_measured_fraction_theta_max 0.982
_diffrn_measurement_device_type 'Bruker APEX-II CCD'
_diffrn_measurement_method '\f and \w scans'
_diffrn_radiation_type MoK\a
_diffrn_radiation_wavelength 0.71073
_diffrn_reflns_av_R_equivalents 0.0402
_diffrn_reflns_av_unetI/netI 0.0648
_diffrn_reflns_Laue_measured_fraction_full 0.994
_diffrn_reflns_Laue_measured_fraction_max 0.982
_diffrn_reflns_limit_h_max 25
_diffrn_reflns_limit_h_min -26
_diffrn_reflns_limit_k_max 9
_diffrn_reflns_limit_k_min -14
_diffrn_reflns_limit_l_max 23
_diffrn_reflns_limit_l_min -23
_diffrn_reflns_number 20380
_diffrn_reflns_point_group_measured_fraction_full 0.994
_diffrn_reflns_point_group_measured_fraction_max 0.982
_diffrn_reflns_theta_full 25.242
_diffrn_reflns_theta_max 26.463
_diffrn_reflns_theta_min 2.093
_diffrn_standards_number 0
_exptl_absorpt_coefficient_mu 1.237
_exptl_absorpt_correction_T_max 0.7454
_exptl_absorpt_correction_T_min 0.6138
_exptl_absorpt_correction_type multi-scan
_exptl_absorpt_process_details
'SADABS-2014/5 (Bruker,2014/5) was used for absorption correction. wR2(int) was 0.1011 before and 0.0423 after correction. The Ratio of minimum to maximum transmission is 0.8235. The \l/2 correction factor is Not present.'
_exptl_crystal_colour yellow
_exptl_crystal_colour_primary yellow
_exptl_crystal_density_diffrn 1.845
_exptl_crystal_description plate
_exptl_crystal_F_000 2288
_exptl_crystal_size_max 0.12
_exptl_crystal_size_mid 0.117
_exptl_crystal_size_min 0.101
_refine_diff_density_max 2.023
_refine_diff_density_min -1.170
_refine_diff_density_rms 0.144
_refine_ls_extinction_method none
_refine_ls_goodness_of_fit_ref 1.020
_refine_ls_hydrogen_treatment constr
_refine_ls_matrix_type full
_refine_ls_number_parameters 487
_refine_ls_number_reflns 8468
_refine_ls_number_restraints 0
_refine_ls_restrained_S_all 1.020
_refine_ls_R_factor_all 0.0907
_refine_ls_R_factor_gt 0.0667
_refine_ls_shift/su_max 0.000
_refine_ls_shift/su_mean 0.000
_refine_ls_structure_factor_coef Fsqd
_refine_ls_weighting_details 'w=1/[\s^2^(Fo^2^)+(0.0772P)^2^+26.9675P] where P=(Fo^2^+2Fc^2^)/3'
_refine_ls_weighting_scheme calc
_refine_ls_wR_factor_gt 0.1639
_refine_ls_wR_factor_ref 0.1772
_reflns_Friedel_coverage 0.000
_reflns_number_gt 6251
_reflns_number_total 8468
_reflns_threshold_expression 'I > 2\s(I)'
_cod_data_source_file c8dt04588g2.cif
_cod_data_source_block mw304_p
_cod_depositor_comments 'Adding full bibliography for 7048509--7048517.cif.'
_cod_original_cell_volume 4183.1(7)
_cod_database_code 7048512
_shelx_shelxl_version_number 2017/1
_shelx_space_group_comment
;
The symmetry employed for this shelxl refinement is uniquely defined
by the following loop, which should always be used as a source of
symmetry information in preference to the above space-group names.
They are only intended as comments.
;
_shelx_estimated_absorpt_t_max 0.885
_shelx_estimated_absorpt_t_min 0.866
_olex2_refinement_description
;
1. Fixed Uiso
 At 1.2 times of:
  All C(H) groups, All C(H,H) groups
2.a Secondary CH2 refined with riding coordinates:
 C20(H20A,H20B), C19(H19A,H19B)
2.b Aromatic/amide H refined with riding coordinates:
 C6(H6), C5(H5), C11(H11), C8(H8), C1(H1), C7(H7), C2(H2), C12(H12), C18(H18),
 C17(H17), C14(H14), C13(H13)
;
_olex2_submission_special_instructions 'No special instructions were received'

loop_
_space_group_symop_operation_xyz
'x, y, z'
'-x, y+1/2, -z+1/2'
'-x, -y, -z'
'x, -y-1/2, z-1/2'

loop_
_atom_site_label
_atom_site_type_symbol
_atom_site_fract_x
_atom_site_fract_y
_atom_site_fract_z
_atom_site_U_iso_or_equiv
_atom_site_adp_type
_atom_site_occupancy
_atom_site_site_symmetry_order
_atom_site_calc_flag
_atom_site_refinement_flags_posn
Ru1 Ru 0.23905(3) 0.14960(4) 0.55528(3) 0.02369(15) Uani 1 1 d .
S1 S 0.17023(9) 0.39417(14) 0.62784(9) 0.0288(4) Uani 1 1 d .
P1 P -0.01454(9) 0.65448(14) 0.28317(9) 0.0249(4) Uani 1 1 d .
S2 S 0.08757(9) 0.46198(14) 0.47079(10) 0.0334(4) Uani 1 1 d .
S3 S 0.31479(10) 0.45449(15) 0.72540(10) 0.0346(4) Uani 1 1 d .
S4 S 0.28285(10) 0.02657(15) 0.73854(10) 0.0343(4) Uani 1 1 d .
S5 S 0.36639(10) -0.15638(15) 0.69462(11) 0.0393(4) Uani 1 1 d .
P2 P 0.50224(9) 0.05617(16) 0.85545(12) 0.0358(4) Uani 1 1 d .
S9 S 0.35267(10) 0.24207(17) 0.39214(10) 0.0390(4) Uani 1 1 d .
Cl4 Cl -0.19499(11) 0.27964(16) 0.30618(13) 0.0504(5) Uani 1 1 d .
S8 S 0.16190(10) -0.13190(17) 0.36485(11) 0.0404(4) Uani 1 1 d .
S7 S 0.23140(10) 0.09301(18) 0.35870(10) 0.0414(5) Uani 1 1 d .
S6 S 0.13246(11) 0.01934(16) 0.71423(11) 0.0408(5) Uani 1 1 d .
Cl3 Cl -0.06439(12) 0.26176(19) 0.43188(12) 0.0553(5) Uani 1 1 d .
Cl2 Cl 0.74541(13) 0.1242(2) 0.94875(14) 0.0648(6) Uani 1 1 d .
Cl1 Cl 0.76230(14) 0.0277(4) 1.09344(15) 0.0909(10) Uani 1 1 d .
F3 F -0.0100(2) 0.6816(4) 0.3670(2) 0.0367(9) Uani 1 1 d .
F1 F -0.09391(19) 0.6911(4) 0.2518(2) 0.0359(9) Uani 1 1 d .
F6 F 0.0065(2) 0.7897(3) 0.2745(2) 0.0359(9) Uani 1 1 d .
F2 F 0.0655(2) 0.6198(4) 0.3147(2) 0.0403(10) Uani 1 1 d .
F5 F -0.0174(2) 0.6261(4) 0.2003(2) 0.0384(10) Uani 1 1 d .
F4 F -0.0353(2) 0.5191(3) 0.2922(2) 0.0418(10) Uani 1 1 d .
F9 F 0.5191(2) -0.0808(4) 0.8556(3) 0.0507(12) Uani 1 1 d .
F12 F 0.5781(2) 0.0884(4) 0.8568(3) 0.0524(12) Uani 1 1 d .
F10 F 0.4271(2) 0.0264(5) 0.8550(3) 0.0652(15) Uani 1 1 d .
N4 N 0.1756(3) 0.0975(4) 0.6135(3) 0.0244(11) Uani 1 1 d .
F7 F 0.4748(3) 0.0573(4) 0.7669(3) 0.0606(13) Uani 1 1 d .
N2 N 0.2883(3) 0.2696(4) 0.6410(3) 0.0242(11) Uani 1 1 d .
F11 F 0.4857(2) 0.1941(4) 0.8585(3) 0.0650(15) Uani 1 1 d .
N5 N 0.1935(3) 0.0173(4) 0.4758(3) 0.0265(11) Uani 1 1 d .
N1 N 0.1666(3) 0.2788(5) 0.5004(3) 0.0259(11) Uani 1 1 d .
F8 F 0.5312(3) 0.0587(5) 0.9449(3) 0.0655(14) Uani 1 1 d .
N3 N 0.3084(3) 0.0160(4) 0.6078(3) 0.0252(11) Uani 1 1 d .
N6 N 0.3010(3) 0.2087(5) 0.4943(3) 0.0284(12) Uani 1 1 d .
C6 C 0.3571(3) 0.2678(6) 0.6843(3) 0.0286(14) Uani 1 1 d .
H6 H 0.386840 0.205979 0.680303 0.034 Uiso 1 1 calc R
C5 C 0.3799(4) 0.3569(6) 0.7320(4) 0.0319(15) Uani 1 1 d .
H5 H 0.426139 0.365311 0.765353 0.038 Uiso 1 1 calc R
C3 C 0.1469(3) 0.3699(5) 0.5317(4) 0.0236(13) Uani 1 1 d .
C4 C 0.2586(3) 0.3644(6) 0.6590(4) 0.0282(14) Uani 1 1 d .
C10 C 0.1972(4) 0.0523(6) 0.6815(4) 0.0317(15) Uani 1 1 d .
C11 C 0.0756(4) 0.0647(6) 0.6350(4) 0.0348(17) Uani 1 1 d .
H11 H 0.027250 0.063379 0.624373 0.042 Uiso 1 1 calc R
C9 C 0.3148(3) -0.0331(6) 0.6725(4) 0.0312(15) Uani 1 1 d .
C16 C 0.2948(4) 0.1767(6) 0.4256(4) 0.0313(15) Uani 1 1 d .
C8 C 0.3831(4) -0.1421(6) 0.6149(5) 0.0437(19) Uani 1 1 d .
H8 H 0.413783 -0.191020 0.600696 0.052 Uiso 1 1 calc R
C1 C 0.1322(4) 0.2823(6) 0.4232(4) 0.0309(15) Uani 1 1 d .
H1 H 0.139750 0.224900 0.390539 0.037 Uiso 1 1 calc R
C7 C 0.3454(4) -0.0484(6) 0.5734(4) 0.0372(17) Uani 1 1 d .
H7 H 0.344998 -0.029770 0.524889 0.045 Uiso 1 1 calc R
C2 C 0.0879(4) 0.3721(6) 0.3985(4) 0.0371(16) Uani 1 1 d .
H2 H 0.060149 0.384620 0.347729 0.044 Uiso 1 1 calc R
C12 C 0.1052(4) 0.1048(6) 0.5853(4) 0.0328(15) Uani 1 1 d .
H12 H 0.079551 0.134274 0.536926 0.039 Uiso 1 1 calc R
C18 C 0.3526(4) 0.2916(6) 0.5199(4) 0.0369(16) Uani 1 1 d .
H18 H 0.364122 0.327272 0.567675 0.044 Uiso 1 1 calc R
C15 C 0.1986(4) -0.0033(6) 0.4101(4) 0.0330(15) Uani 1 1 d .
C17 C 0.3857(4) 0.3191(6) 0.4735(4) 0.0416(18) Uani 1 1 d .
H17 H 0.422662 0.374179 0.484478 0.050 Uiso 1 1 calc R
C14 C 0.1366(4) -0.1639(7) 0.4371(5) 0.048(2) Uani 1 1 d .
H14 H 0.110636 -0.232377 0.439407 0.058 Uiso 1 1 calc R
C13 C 0.1579(4) -0.0801(6) 0.4920(4) 0.0348(16) Uani 1 1 d .
H13 H 0.149398 -0.086513 0.537374 0.042 Uiso 1 1 calc R
C20 C -0.1046(4) 0.2952(6) 0.3361(4) 0.0420(18) Uani 1 1 d .
H20A H -0.093161 0.377783 0.326931 0.050 Uiso 1 1 calc R
H20B H -0.086438 0.241477 0.306520 0.050 Uiso 1 1 calc R
C19 C 0.7084(5) 0.1112(9) 1.0184(5) 0.061(2) Uani 1 1 d .
H19A H 0.701463 0.191275 1.035941 0.073 Uiso 1 1 calc R
H19B H 0.662815 0.072042 0.997262 0.073 Uiso 1 1 calc R

loop_
_atom_site_aniso_label
_atom_site_aniso_U_11
_atom_site_aniso_U_22
_atom_site_aniso_U_33
_atom_site_aniso_U_23
_atom_site_aniso_U_13
_atom_site_aniso_U_12
Ru1 0.0325(3) 0.0200(2) 0.0219(3) 0.0007(2) 0.0136(2) 0.0019(2)
S1 0.0357(9) 0.0247(7) 0.0288(9) -0.0034(7) 0.0149(7) 0.0020(7)
P1 0.0283(8) 0.0199(7) 0.0277(9) 0.0023(6) 0.0116(7) 0.0006(7)
S2 0.0339(9) 0.0230(8) 0.0365(10) -0.0017(7) 0.0042(8) 0.0031(7)
S3 0.0414(10) 0.0308(9) 0.0288(9) -0.0051(7) 0.0091(8) -0.0013(8)
S4 0.0434(10) 0.0327(9) 0.0271(9) 0.0017(7) 0.0130(8) -0.0011(8)
S5 0.0437(10) 0.0256(8) 0.0454(11) 0.0042(8) 0.0118(9) 0.0033(8)
P2 0.0277(9) 0.0290(9) 0.0455(12) -0.0027(8) 0.0066(9) 0.0041(7)
S9 0.0471(11) 0.0420(10) 0.0347(10) -0.0020(8) 0.0228(9) -0.0103(9)
Cl4 0.0538(12) 0.0336(9) 0.0737(15) -0.0080(9) 0.0347(11) -0.0052(9)
S8 0.0486(11) 0.0395(10) 0.0349(10) -0.0133(8) 0.0171(9) -0.0102(9)
S7 0.0475(11) 0.0523(11) 0.0280(10) -0.0071(8) 0.0179(9) -0.0118(9)
S6 0.0538(12) 0.0346(9) 0.0469(12) 0.0027(8) 0.0338(10) -0.0010(9)
Cl3 0.0675(14) 0.0518(12) 0.0541(13) -0.0053(10) 0.0309(11) -0.0173(11)
Cl2 0.0638(15) 0.0723(15) 0.0577(14) 0.0011(12) 0.0208(12) 0.0153(12)
Cl1 0.0623(16) 0.157(3) 0.0529(16) 0.0237(18) 0.0197(13) 0.0040(18)
F3 0.043(2) 0.042(2) 0.027(2) 0.0039(17) 0.0148(18) 0.0033(19)
F1 0.0256(19) 0.044(2) 0.037(2) 0.0058(19) 0.0100(17) 0.0056(18)
F6 0.044(2) 0.0233(19) 0.038(2) 0.0035(17) 0.0120(19) -0.0049(17)
F2 0.032(2) 0.039(2) 0.050(3) 0.0037(19) 0.015(2) 0.0072(18)
F5 0.049(2) 0.041(2) 0.029(2) -0.0071(18) 0.0180(19) 0.0023(19)
F4 0.050(3) 0.0220(19) 0.052(3) 0.0026(18) 0.016(2) -0.0078(18)
F9 0.050(3) 0.032(2) 0.075(3) 0.003(2) 0.028(3) 0.010(2)
F12 0.034(2) 0.049(3) 0.074(3) -0.016(2) 0.019(2) -0.009(2)
F10 0.039(3) 0.060(3) 0.099(4) -0.026(3) 0.028(3) -0.008(2)
N4 0.032(3) 0.018(2) 0.025(3) -0.003(2) 0.013(2) 0.001(2)
F7 0.069(3) 0.053(3) 0.050(3) 0.005(2) 0.009(3) -0.004(3)
N2 0.032(3) 0.022(2) 0.021(3) 0.003(2) 0.013(2) 0.001(2)
F11 0.047(3) 0.032(2) 0.103(4) -0.013(3) 0.010(3) 0.008(2)
N5 0.037(3) 0.021(2) 0.023(3) 0.001(2) 0.011(2) 0.003(2)
N1 0.030(3) 0.027(3) 0.023(3) 0.000(2) 0.012(2) -0.002(2)
F8 0.065(3) 0.077(4) 0.054(3) -0.010(3) 0.020(3) 0.012(3)
N3 0.028(3) 0.022(2) 0.026(3) -0.003(2) 0.011(2) -0.002(2)
N6 0.036(3) 0.023(3) 0.030(3) 0.003(2) 0.016(3) 0.002(2)
C6 0.035(4) 0.031(3) 0.021(3) 0.007(3) 0.012(3) 0.008(3)
C5 0.035(4) 0.034(4) 0.020(3) 0.005(3) 0.002(3) 0.004(3)
C3 0.026(3) 0.018(3) 0.028(3) 0.002(2) 0.010(3) 0.000(2)
C4 0.037(4) 0.027(3) 0.023(3) -0.003(3) 0.014(3) -0.002(3)
C10 0.040(4) 0.025(3) 0.034(4) 0.002(3) 0.018(3) 0.002(3)
C11 0.033(4) 0.033(3) 0.051(5) -0.016(3) 0.031(4) -0.011(3)
C9 0.027(3) 0.029(3) 0.037(4) 0.001(3) 0.009(3) 0.002(3)
C16 0.034(4) 0.034(3) 0.029(4) 0.005(3) 0.015(3) 0.005(3)
C8 0.066(5) 0.020(3) 0.060(5) -0.004(3) 0.041(4) 0.004(3)
C1 0.042(4) 0.022(3) 0.028(4) -0.003(3) 0.011(3) -0.003(3)
C7 0.044(4) 0.030(3) 0.042(4) 0.000(3) 0.022(4) 0.006(3)
C2 0.050(4) 0.026(3) 0.033(4) 0.002(3) 0.012(4) -0.004(3)
C12 0.034(4) 0.026(3) 0.039(4) -0.004(3) 0.014(3) -0.006(3)
C18 0.042(4) 0.036(4) 0.033(4) 0.001(3) 0.013(3) -0.006(3)
C15 0.031(4) 0.037(4) 0.029(4) -0.009(3) 0.009(3) -0.005(3)
C17 0.051(5) 0.035(4) 0.043(4) -0.005(3) 0.021(4) -0.019(3)
C14 0.056(5) 0.045(4) 0.049(5) -0.030(4) 0.026(4) -0.024(4)
C13 0.044(4) 0.029(3) 0.034(4) -0.003(3) 0.017(3) -0.006(3)
C20 0.050(4) 0.030(4) 0.058(5) -0.006(3) 0.034(4) -0.007(3)
C19 0.055(6) 0.068(6) 0.056(6) 0.004(5) 0.014(5) 0.004(5)

loop_
_atom_type_symbol
_atom_type_description
_atom_type_scat_dispersion_real
_atom_type_scat_dispersion_imag
_atom_type_scat_source
C C 0.0033 0.0016 'International Tables Vol C Tables 4.2.6.8 and 6.1.1.4'
H H 0.0000 0.0000 'International Tables Vol C Tables 4.2.6.8 and 6.1.1.4'
Cl Cl 0.1484 0.1585 'International Tables Vol C Tables 4.2.6.8 and 6.1.1.4'
F F 0.0171 0.0103 'International Tables Vol C Tables 4.2.6.8 and 6.1.1.4'
N N 0.0061 0.0033 'International Tables Vol C Tables 4.2.6.8 and 6.1.1.4'
P P 0.1023 0.0942 'International Tables Vol C Tables 4.2.6.8 and 6.1.1.4'
Ru Ru -1.2594 0.8363 'International Tables Vol C Tables 4.2.6.8 and 6.1.1.4'
S S 0.1246 0.1234 'International Tables Vol C Tables 4.2.6.8 and 6.1.1.4'

loop_
_geom_angle_atom_site_label_1
_geom_angle_atom_site_label_2
_geom_angle_atom_site_label_3
_geom_angle
N4 Ru1 N2 89.20(19)
N4 Ru1 N5 88.96(19)
N4 Ru1 N6 177.7(2)
N2 Ru1 N5 175.1(2)
N2 Ru1 N6 90.5(2)
N5 Ru1 N6 91.6(2)
N1 Ru1 N4 89.30(19)
N1 Ru1 N2 90.6(2)
N1 Ru1 N5 94.0(2)
N1 Ru1 N6 88.4(2)
N3 Ru1 N4 89.85(19)
N3 Ru1 N2 91.4(2)
N3 Ru1 N5 84.0(2)
N3 Ru1 N1 177.8(2)
N3 Ru1 N6 92.5(2)
C4 S1 C3 101.2(3)
F3 P1 F6 90.1(2)
F3 P1 F4 89.7(2)
F1 P1 F3 90.8(2)
F1 P1 F6 89.9(2)
F1 P1 F2 179.1(2)
F1 P1 F5 90.4(2)
F1 P1 F4 90.4(2)
F6 P1 F4 179.8(3)
F2 P1 F3 89.1(2)
F2 P1 F6 89.3(2)
F2 P1 F5 89.7(2)
F2 P1 F4 90.5(2)
F5 P1 F3 178.7(2)
F5 P1 F6 90.1(2)
F5 P1 F4 90.0(2)
C3 S2 C2 89.2(3)
C5 S3 C4 89.2(3)
C10 S4 C9 99.9(3)
C8 S5 C9 90.6(3)
F9 P2 F12 90.3(2)
F9 P2 F10 90.6(3)
F9 P2 F7 90.3(3)
F9 P2 F11 177.9(3)
F9 P2 F8 91.0(3)
F10 P2 F12 178.9(3)
F10 P2 F11 88.9(3)
F10 P2 F8 90.3(3)
F7 P2 F12 89.6(3)
F7 P2 F10 91.0(3)
F7 P2 F11 91.8(3)
F7 P2 F8 178.2(3)
F11 P2 F12 90.2(3)
F11 P2 F8 87.0(3)
F8 P2 F12 89.1(3)
C17 S9 C16 89.0(3)
C14 S8 C15 88.7(3)
C16 S7 C15 105.1(3)
C11 S6 C10 89.6(3)
C10 N4 Ru1 125.3(4)
C10 N4 C12 110.7(5)
C12 N4 Ru1 123.9(4)
C6 N2 Ru1 125.3(4)
C4 N2 Ru1 125.2(5)
C4 N2 C6 109.3(5)
C15 N5 Ru1 130.4(4)
C15 N5 C13 107.3(5)
C13 N5 Ru1 121.7(4)
C3 N1 Ru1 126.4(4)
C3 N1 C1 109.5(5)
C1 N1 Ru1 124.1(4)
C9 N3 Ru1 125.3(4)
C9 N3 C7 110.0(6)
C7 N3 Ru1 123.7(5)
C16 N6 Ru1 126.6(4)
C16 N6 C18 109.2(5)
C18 N6 Ru1 124.2(4)
N2 C6 H6 121.8
C5 C6 N2 116.5(6)
C5 C6 H6 121.8
S3 C5 H5 124.6
C6 C5 S3 110.8(5)
C6 C5 H5 124.6
S2 C3 S1 119.1(3)
N1 C3 S1 125.6(5)
N1 C3 S2 115.0(5)
S3 C4 S1 119.6(4)
N2 C4 S1 126.0(5)
N2 C4 S3 114.1(5)
S6 C10 S4 119.3(4)
N4 C10 S4 126.5(5)
N4 C10 S6 114.2(5)
S6 C11 H11 123.5
C12 C11 S6 113.1(5)
C12 C11 H11 123.5
S5 C9 S4 119.6(4)
N3 C9 S4 125.4(5)
N3 C9 S5 114.6(5)
S9 C16 S7 113.6(4)
N6 C16 S9 114.9(5)
N6 C16 S7 131.1(5)
S5 C8 H8 125.2
C7 C8 S5 109.6(5)
C7 C8 H8 125.2
N1 C1 H1 122.4
C2 C1 N1 115.2(6)
C2 C1 H1 122.4
N3 C7 C8 115.0(6)
N3 C7 H7 122.5
C8 C7 H7 122.5
S2 C2 H2 124.5
C1 C2 S2 111.1(6)
C1 C2 H2 124.5
N4 C12 C11 112.4(6)
N4 C12 H12 123.8
C11 C12 H12 123.8
N6 C18 H18 122.0
C17 C18 N6 116.0(7)
C17 C18 H18 122.0
S8 C15 S7 115.3(4)
N5 C15 S8 117.2(5)
N5 C15 S7 127.2(5)
S9 C17 H17 124.5
C18 C17 S9 110.9(6)
C18 C17 H17 124.5
S8 C14 H14 124.0
C13 C14 S8 112.1(6)
C13 C14 H14 124.0
N5 C13 H13 122.6
C14 C13 N5 114.7(6)
C14 C13 H13 122.6
Cl4 C20 Cl3 111.9(4)
Cl4 C20 H20A 109.2
Cl4 C20 H20B 109.2
Cl3 C20 H20A 109.2
Cl3 C20 H20B 109.2
H20A C20 H20B 107.9
Cl2 C19 H19A 109.6
Cl2 C19 H19B 109.6
Cl1 C19 Cl2 110.1(5)
Cl1 C19 H19A 109.6
Cl1 C19 H19B 109.6
H19A C19 H19B 108.2

loop_
_geom_bond_atom_site_label_1
_geom_bond_atom_site_label_2
_geom_bond_distance
Ru1 N4 2.088(5)
Ru1 N2 2.092(5)
Ru1 N5 2.099(5)
Ru1 N1 2.087(5)
Ru1 N3 2.078(5)
Ru1 N6 2.127(5)
S1 C3 1.754(6)
S1 C4 1.747(7)
P1 F3 1.606(4)
P1 F1 1.594(4)
P1 F6 1.608(4)
P1 F2 1.600(4)
P1 F5 1.602(4)
P1 F4 1.609(4)
S2 C3 1.712(6)
S2 C2 1.717(7)
S3 C5 1.710(7)
S3 C4 1.719(7)
S4 C10 1.748(8)
S4 C9 1.756(7)
S5 C9 1.711(7)
S5 C8 1.691(7)
P2 F9 1.580(4)
P2 F12 1.606(4)
P2 F10 1.591(5)
P2 F7 1.588(5)
P2 F11 1.595(5)
P2 F8 1.603(6)
S9 C16 1.715(6)
S9 C17 1.701(8)
Cl4 C20 1.764(8)
S8 C15 1.720(7)
S8 C14 1.685(8)
S7 C16 1.750(7)
S7 C15 1.755(7)
S6 C10 1.713(6)
S6 C11 1.640(8)
Cl3 C20 1.767(8)
Cl2 C19 1.766(9)
Cl1 C19 1.751(10)
N4 C10 1.321(8)
N4 C12 1.369(9)
N2 C6 1.375(8)
N2 C4 1.336(8)
N5 C15 1.323(8)
N5 C13 1.416(8)
N1 C3 1.324(8)
N1 C1 1.398(8)
N3 C9 1.322(8)
N3 C7 1.381(8)
N6 C16 1.327(8)
N6 C18 1.372(9)
C6 H6 0.9500
C6 C5 1.326(9)
C5 H5 0.9500
C11 H11 0.9500
C11 C12 1.379(9)
C8 H8 0.9500
C8 C7 1.384(10)
C1 H1 0.9500
C1 C2 1.334(10)
C7 H7 0.9500
C2 H2 0.9500
C12 H12 0.9500
C18 H18 0.9500
C18 C17 1.338(10)
C17 H17 0.9500
C14 H14 0.9500
C14 C13 1.364(10)
C13 H13 0.9500
C20 H20A 0.9900
C20 H20B 0.9900
C19 H19A 0.9900
C19 H19B 0.9900

loop_
_smtbx_masks_void_nr
_smtbx_masks_void_average_x
_smtbx_masks_void_average_y
_smtbx_masks_void_average_z
_smtbx_masks_void_volume
_smtbx_masks_void_count_electrons
1 0.500 0.500 1.000 250.3 91.5
2 0.500 0.000 0.500 250.3 91.5
